data_2237804
loop_
_publ_author_name
'Zhao, Pengying'

_publ_section_title
;
 1-[2-(Trityloxy)phenyl]ethanone
;
_journal_coeditor_code DS2228
_journal_issue 6
_journal_name_full 'Acta Crystallographica Section E'
_journal_page_first o918
_journal_paper_doi 10.1107/S1600536813012956
_journal_volume 69
_journal_year 2013
_chemical_formula_iupac 'C27 H22 O2'
_chemical_formula_moiety 'C27 H22 O2'
_chemical_formula_sum 'C27 H22 O2'
_chemical_formula_weight 378.45
_chemical_name_systematic
;
1-[2-(Trityloxy)phenyl]ethanone
;
_space_group_IT_number 61
_symmetry_cell_setting orthorhombic
_symmetry_space_group_name_Hall '-P 2ac 2ab'
_symmetry_space_group_name_H-M 'P b c a'
_atom_sites_solution_hydrogens geom
_atom_sites_solution_primary direct
_atom_sites_solution_secondary difmap
_audit_creation_method SHELXL-97
_cell_angle_alpha 90.00
_cell_angle_beta 90.00
_cell_angle_gamma 90.00
_cell_formula_units_Z 8
_cell_length_a 15.6996(17)
_cell_length_b 8.8767(9)
_cell_length_c 29.591(3)
_cell_measurement_reflns_used 3063
_cell_measurement_temperature 296(2)
_cell_measurement_theta_max 21.82
_cell_measurement_theta_min 2.59
_cell_volume 4123.8(7)
_computing_cell_refinement 'SAINT (Bruker, 2007)'
_computing_data_collection 'SMART (Bruker, 2007)'
_computing_data_reduction 'SAINT (Bruker, 2007)'
_computing_molecular_graphics 'DIAMOND (Brandenburg, 1999)'
_computing_publication_material 'SHELXTL (Sheldrick, 2008)'
_computing_structure_refinement 'SHELXL97 (Sheldrick, 2008)'
_computing_structure_solution 'SHELXS97 (Sheldrick, 2008)'
_diffrn_ambient_temperature 296(2)
_diffrn_measured_fraction_theta_full 1.000
_diffrn_measured_fraction_theta_max 1.000
_diffrn_measurement_device_type 'Bruker SMART CCD area-detector'
_diffrn_measurement_method 'phi and omega scans'
_diffrn_radiation_monochromator graphite
_diffrn_radiation_source 'fine-focus sealed tube'
_diffrn_radiation_type MoK\a
_diffrn_radiation_wavelength 0.71073
_diffrn_reflns_av_R_equivalents 0.0526
_diffrn_reflns_av_sigmaI/netI 0.0349
_diffrn_reflns_limit_h_max 15
_diffrn_reflns_limit_h_min -18
_diffrn_reflns_limit_k_max 10
_diffrn_reflns_limit_k_min -10
_diffrn_reflns_limit_l_max 28
_diffrn_reflns_limit_l_min -35
_diffrn_reflns_number 21669
_diffrn_reflns_theta_full 25.03
_diffrn_reflns_theta_max 25.03
_diffrn_reflns_theta_min 1.38
_exptl_absorpt_coefficient_mu 0.076
_exptl_absorpt_correction_T_max 0.745
_exptl_absorpt_correction_T_min 0.674
_exptl_absorpt_correction_type multi-scan
_exptl_absorpt_process_details '(SADABS; Bruker, 1996)'
_exptl_crystal_colour colourless
_exptl_crystal_density_diffrn 1.219
_exptl_crystal_density_method 'not measured'
_exptl_crystal_description block
_exptl_crystal_F_000 1600
_exptl_crystal_size_max 0.26
_exptl_crystal_size_mid 0.24
_exptl_crystal_size_min 0.20
_refine_diff_density_max 0.129
_refine_diff_density_min -0.162
_refine_ls_extinction_method none
_refine_ls_goodness_of_fit_ref 1.020
_refine_ls_hydrogen_treatment constr
_refine_ls_matrix_type full
_refine_ls_number_parameters 263
_refine_ls_number_reflns 3653
_refine_ls_number_restraints 0
_refine_ls_restrained_S_all 1.020
_refine_ls_R_factor_all 0.0772
_refine_ls_R_factor_gt 0.0451
_refine_ls_shift/su_max 0.001
_refine_ls_shift/su_mean 0.000
_refine_ls_structure_factor_coef Fsqd
_refine_ls_weighting_details 'calc w=1/[\s^2^(Fo^2^)+(0.0619P)^2^+0.7510P] where P=(Fo^2^+2Fc^2^)/3'
_refine_ls_weighting_scheme calc
_refine_ls_wR_factor_gt 0.1101
_refine_ls_wR_factor_ref 0.1283
_reflns_number_gt 2496
_reflns_number_total 3653
_reflns_threshold_expression I>2sigma(I)
_cod_data_source_file ds2228.cif
_cod_data_source_block I
_cod_database_code 2237804
_cod_database_fobs_code 2237804

loop_
_symmetry_equiv_pos_as_xyz
'x, y, z'
'-x+1/2, -y, z+1/2'
'-x, y+1/2, -z+1/2'
'x+1/2, -y+1/2, -z'
'-x, -y, -z'
'x-1/2, y, -z-1/2'
'x, -y-1/2, z-1/2'
'-x-1/2, y-1/2, z'

loop_
_atom_site_type_symbol
_atom_site_label
_atom_site_fract_x
_atom_site_fract_y
_atom_site_fract_z
_atom_site_U_iso_or_equiv
_atom_site_adp_type
_atom_site_calc_flag
_atom_site_refinement_flags
_atom_site_occupancy
_atom_site_symmetry_multiplicity
O O1 0.83938(14) 0.9201(2) 0.78288(6) 0.0885(6) Uani d . 1 1
O O2 0.97143(9) 0.99213(14) 0.66452(4) 0.0430(4) Uani d . 1 1
C C1 0.93023(12) 1.1103(2) 0.68509(6) 0.0418(5) Uani d . 1 1
C C2 0.93469(14) 1.2572(2) 0.66877(7) 0.0518(6) Uani d . 1 1
H H2 0.9646 1.2774 0.6423 0.062 Uiso calc R 1 1
C C3 0.89509(16) 1.3726(3) 0.69158(8) 0.0652(7) Uani d . 1 1
H H3 0.8979 1.4703 0.6803 0.078 Uiso calc R 1 1
C C4 0.85108(17) 1.3441(3) 0.73112(9) 0.0724(8) Uani d . 1 1
H H4 0.8248 1.4222 0.7467 0.087 Uiso calc R 1 1
C C5 0.84667(15) 1.1997(3) 0.74704(8) 0.0626(7) Uani d . 1 1
H H5 0.8164 1.1812 0.7735 0.075 Uiso calc R 1 1
C C6 0.88591(13) 1.0789(2) 0.72507(6) 0.0456(5) Uani d . 1 1
C C7 0.87505(15) 0.9273(3) 0.74669(7) 0.0537(6) Uani d . 1 1
C C8 0.9036(2) 0.7862(3) 0.72541(9) 0.0893(10) Uani d . 1 1
H H8A 0.8850 0.7021 0.7432 0.134 Uiso calc R 1 1
H H8B 0.9647 0.7857 0.7235 0.134 Uiso calc R 1 1
H H8C 0.8799 0.7788 0.6956 0.134 Uiso calc R 1 1
C C9 0.98726(12) 0.9888(2) 0.61572(6) 0.0372(5) Uani d . 1 1
C C16 1.07153(12) 1.0672(2) 0.60443(6) 0.0371(4) Uani d . 1 1
C C21 1.11903(13) 1.1444(2) 0.63622(7) 0.0488(5) Uani d . 1 1
H H21 1.0994 1.1511 0.6658 0.059 Uiso calc R 1 1
C C20 1.19551(14) 1.2119(3) 0.62452(8) 0.0605(6) Uani d . 1 1
H H20 1.2261 1.2654 0.6461 0.073 Uiso calc R 1 1
C C19 1.22651(15) 1.2004(3) 0.58119(8) 0.0604(6) Uani d . 1 1
H H19 1.2777 1.2462 0.5734 0.073 Uiso calc R 1 1
C C18 1.18105(15) 1.1206(3) 0.54957(8) 0.0556(6) Uani d . 1 1
H H18 1.2020 1.1112 0.5203 0.067 Uiso calc R 1 1
C C17 1.10481(13) 1.0543(2) 0.56092(7) 0.0462(5) Uani d . 1 1
H H17 1.0749 1.0001 0.5392 0.055 Uiso calc R 1 1
C C22 0.90861(12) 1.0482(2) 0.59090(6) 0.0396(5) Uani d . 1 1
C C23 0.91211(14) 1.1540(2) 0.55649(7) 0.0481(5) Uani d . 1 1
H H23 0.9644 1.1939 0.5478 0.058 Uiso calc R 1 1
C C24 0.83844(16) 1.2008(3) 0.53496(8) 0.0608(6) Uani d . 1 1
H H24 0.8417 1.2712 0.5118 0.073 Uiso calc R 1 1
C C25 0.76079(16) 1.1442(3) 0.54752(8) 0.0662(7) Uani d . 1 1
H H25 0.7116 1.1761 0.5329 0.079 Uiso calc R 1 1
C C26 0.75589(15) 1.0406(3) 0.58172(8) 0.0605(6) Uani d . 1 1
H H26 0.7032 1.0027 0.5906 0.073 Uiso calc R 1 1
C C27 0.82935(14) 0.9922(2) 0.60313(7) 0.0514(5) Uani d . 1 1
H H27 0.8255 0.9209 0.6261 0.062 Uiso calc R 1 1
C C10 1.00059(12) 0.8202(2) 0.60568(6) 0.0373(5) Uani d . 1 1
C C11 0.96804(14) 0.7533(2) 0.56714(7) 0.0488(5) Uani d . 1 1
H H11 0.9331 0.8082 0.5479 0.059 Uiso calc R 1 1
C C12 0.98735(15) 0.6048(2) 0.55720(8) 0.0612(6) Uani d . 1 1
H H12 0.9649 0.5604 0.5313 0.073 Uiso calc R 1 1
C C13 1.03894(16) 0.5228(2) 0.58499(8) 0.0610(6) Uani d . 1 1
H H13 1.0520 0.4234 0.5779 0.073 Uiso calc R 1 1
C C14 1.07137(16) 0.5871(2) 0.62336(8) 0.0586(6) Uani d . 1 1
H H14 1.1060 0.5311 0.6425 0.070 Uiso calc R 1 1
C C15 1.05261(14) 0.7353(2) 0.63351(7) 0.0487(5) Uani d . 1 1
H H15 1.0753 0.7786 0.6595 0.058 Uiso calc R 1 1

loop_
_atom_site_aniso_label
_atom_site_aniso_U_11
_atom_site_aniso_U_22
_atom_site_aniso_U_33
_atom_site_aniso_U_12
_atom_site_aniso_U_13
_atom_site_aniso_U_23
O1 0.1163(16) 0.1011(14) 0.0480(10) -0.0199(12) 0.0248(10) 0.0035(9)
O2 0.0546(9) 0.0418(7) 0.0326(7) 0.0061(7) 0.0067(6) -0.0006(6)
C1 0.0427(11) 0.0451(12) 0.0376(11) 0.0000(9) 0.0046(9) -0.0088(9)
C2 0.0614(15) 0.0440(12) 0.0498(13) -0.0001(11) 0.0126(11) -0.0050(10)
C3 0.0753(17) 0.0466(13) 0.0737(17) 0.0049(12) 0.0114(14) -0.0114(12)
C4 0.0726(18) 0.0660(18) 0.0786(18) 0.0063(14) 0.0219(14) -0.0260(14)
C5 0.0603(15) 0.0739(17) 0.0536(14) -0.0059(13) 0.0174(12) -0.0186(13)
C6 0.0415(12) 0.0563(13) 0.0389(11) -0.0042(10) 0.0022(9) -0.0078(10)
C7 0.0524(13) 0.0711(15) 0.0378(12) -0.0140(12) 0.0019(10) 0.0015(11)
C8 0.132(3) 0.0568(16) 0.0792(19) 0.0034(17) 0.0404(18) 0.0150(14)
C9 0.0459(12) 0.0379(10) 0.0278(10) 0.0026(9) 0.0039(8) 0.0004(8)
C16 0.0413(11) 0.0351(10) 0.0348(10) 0.0042(9) 0.0012(9) 0.0005(8)
C21 0.0468(12) 0.0596(13) 0.0400(11) 0.0002(10) -0.0012(10) -0.0072(10)
C20 0.0467(14) 0.0689(16) 0.0659(16) -0.0072(11) -0.0061(12) -0.0107(12)
C19 0.0463(13) 0.0641(15) 0.0709(17) -0.0071(11) 0.0085(12) 0.0025(13)
C18 0.0578(14) 0.0603(14) 0.0488(13) -0.0042(12) 0.0143(11) 0.0048(11)
C17 0.0541(13) 0.0460(12) 0.0386(11) -0.0025(10) 0.0040(10) -0.0021(9)
C22 0.0447(12) 0.0359(10) 0.0381(11) 0.0047(9) 0.0006(9) -0.0042(8)
C23 0.0542(13) 0.0427(12) 0.0474(12) 0.0051(10) -0.0029(10) 0.0002(10)
C24 0.0679(17) 0.0546(14) 0.0599(15) 0.0125(12) -0.0114(12) 0.0077(11)
C25 0.0555(15) 0.0696(16) 0.0734(17) 0.0196(13) -0.0160(13) -0.0010(14)
C26 0.0426(13) 0.0661(16) 0.0730(16) 0.0032(11) -0.0019(12) -0.0067(13)
C27 0.0497(13) 0.0503(12) 0.0543(13) 0.0022(10) 0.0039(11) 0.0006(10)
C10 0.0396(11) 0.0353(10) 0.0369(11) 0.0006(9) 0.0058(9) 0.0003(8)
C11 0.0516(13) 0.0473(12) 0.0475(12) 0.0041(10) -0.0032(10) -0.0068(10)
C12 0.0666(16) 0.0508(13) 0.0662(15) -0.0003(12) 0.0013(12) -0.0208(12)
C13 0.0672(16) 0.0377(12) 0.0781(17) 0.0027(11) 0.0141(13) -0.0065(12)
C14 0.0682(16) 0.0435(13) 0.0642(15) 0.0125(11) 0.0062(12) 0.0096(11)
C15 0.0546(13) 0.0480(12) 0.0436(12) 0.0054(10) 0.0005(10) 0.0018(10)

loop_
_atom_type_symbol
_atom_type_description
_atom_type_scat_dispersion_real
_atom_type_scat_dispersion_imag
_atom_type_scat_source
C C 0.0033 0.0016 'International Tables Vol C Tables 4.2.6.8 and 6.1.1.4'
H H 0.0000 0.0000 'International Tables Vol C Tables 4.2.6.8 and 6.1.1.4'
O O 0.0106 0.0060 'International Tables Vol C Tables 4.2.6.8 and 6.1.1.4'

loop_
_geom_angle_atom_site_label_1
_geom_angle_atom_site_label_2
_geom_angle_atom_site_label_3
_geom_angle
C1 O2 C9 122.10(14)
O2 C1 C2 122.52(17)
O2 C1 C6 117.15(17)
C2 C1 C6 120.27(18)
C3 C2 C1 120.3(2)
C3 C2 H2 119.8
C1 C2 H2 119.8
C2 C3 C4 120.3(2)
C2 C3 H3 119.8
C4 C3 H3 119.8
C5 C4 C3 119.3(2)
C5 C4 H4 120.4
C3 C4 H4 120.4
C4 C5 C6 122.4(2)
C4 C5 H5 118.8
C6 C5 H5 118.8
C5 C6 C1 117.4(2)
C5 C6 C7 116.10(19)
C1 C6 C7 126.52(19)
O1 C7 C8 118.4(2)
O1 C7 C6 118.5(2)
C8 C7 C6 123.11(19)
C7 C8 H8A 109.5
C7 C8 H8B 109.5
H8A C8 H8B 109.5
C7 C8 H8C 109.5
H8A C8 H8C 109.5
H8B C8 H8C 109.5
O2 C9 C22 109.22(15)
O2 C9 C16 110.62(15)
C22 C9 C16 115.84(15)
O2 C9 C10 103.44(14)
C22 C9 C10 110.60(15)
C16 C9 C10 106.39(14)
C21 C16 C17 117.84(19)
C21 C16 C9 122.88(17)
C17 C16 C9 119.20(17)
C16 C21 C20 120.78(19)
C16 C21 H21 119.6
C20 C21 H21 119.6
C19 C20 C21 120.5(2)
C19 C20 H20 119.7
C21 C20 H20 119.7
C18 C19 C20 119.3(2)
C18 C19 H19 120.4
C20 C19 H19 120.4
C19 C18 C17 120.4(2)
C19 C18 H18 119.8
C17 C18 H18 119.8
C18 C17 C16 121.1(2)
C18 C17 H17 119.4
C16 C17 H17 119.4
C23 C22 C27 118.02(19)
C23 C22 C9 123.64(18)
C27 C22 C9 118.34(17)
C24 C23 C22 120.5(2)
C24 C23 H23 119.7
C22 C23 H23 119.7
C25 C24 C23 120.6(2)
C25 C24 H24 119.7
C23 C24 H24 119.7
C24 C25 C26 119.8(2)
C24 C25 H25 120.1
C26 C25 H25 120.1
C25 C26 C27 120.0(2)
C25 C26 H26 120.0
C27 C26 H26 120.0
C26 C27 C22 121.1(2)
C26 C27 H27 119.5
C22 C27 H27 119.5
C15 C10 C11 118.31(18)
C15 C10 C9 119.69(17)
C11 C10 C9 121.75(17)
C10 C11 C12 120.2(2)
C10 C11 H11 119.9
C12 C11 H11 119.9
C13 C12 C11 120.6(2)
C13 C12 H12 119.7
C11 C12 H12 119.7
C12 C13 C14 119.9(2)
C12 C13 H13 120.1
C14 C13 H13 120.1
C13 C14 C15 119.9(2)
C13 C14 H14 120.1
C15 C14 H14 120.1
C14 C15 C10 121.0(2)
C14 C15 H15 119.5
C10 C15 H15 119.5

loop_
_geom_bond_atom_site_label_1
_geom_bond_atom_site_label_2
_geom_bond_distance
O1 C7 1.210(2)
O2 C1 1.374(2)
O2 C9 1.466(2)
C1 C2 1.393(3)
C1 C6 1.401(3)
C2 C3 1.375(3)
C2 H2 0.9300
C3 C4 1.382(3)
C3 H3 0.9300
C4 C5 1.367(3)
C4 H4 0.9300
C5 C6 1.397(3)
C5 H5 0.9300
C6 C7 1.500(3)
C7 C8 1.472(3)
C8 H8A 0.9600
C8 H8B 0.9600
C8 H8C 0.9600
C9 C22 1.530(3)
C9 C16 1.532(3)
C9 C10 1.540(3)
C16 C21 1.382(3)
C16 C17 1.394(3)
C21 C20 1.386(3)
C21 H21 0.9300
C20 C19 1.375(3)
C20 H20 0.9300
C19 C18 1.374(3)
C19 H19 0.9300
C18 C17 1.375(3)
C18 H18 0.9300
C17 H17 0.9300
C22 C23 1.386(3)
C22 C27 1.388(3)
C23 C24 1.384(3)
C23 H23 0.9300
C24 C25 1.370(3)
C24 H24 0.9300
C25 C26 1.370(3)
C25 H25 0.9300
C26 C27 1.384(3)
C26 H26 0.9300
C27 H27 0.9300
C10 C15 1.383(3)
C10 C11 1.384(3)
C11 C12 1.384(3)
C11 H11 0.9300
C12 C13 1.364(3)
C12 H12 0.9300
C13 C14 1.369(3)
C13 H13 0.9300
C14 C15 1.381(3)
C14 H14 0.9300
C15 H15 0.9300

loop_
_geom_hbond_atom_site_label_D
_geom_hbond_atom_site_label_H
_geom_hbond_atom_site_label_A
_geom_hbond_site_symmetry_A
_geom_hbond_distance_DH
_geom_hbond_distance_HA
_geom_hbond_distance_DA
_geom_hbond_angle_DHA
C14 H14 O1 3_746 0.93 2.56 3.444(3) 157.9
C21 H21 O2 . 0.93 2.46 2.810(3) 102.7
C5 H5 O1 . 0.93 2.36 2.701(3) 101.2

loop_
_geom_torsion_atom_site_label_1
_geom_torsion_atom_site_label_2
_geom_torsion_atom_site_label_3
_geom_torsion_atom_site_label_4
_geom_torsion
C9 O2 C1 C2 -30.2(3)
C9 O2 C1 C6 152.75(17)
O2 C1 C2 C3 -177.4(2)
C6 C1 C2 C3 -0.5(3)
C1 C2 C3 C4 0.5(4)
C2 C3 C4 C5 -0.6(4)
C3 C4 C5 C6 0.7(4)
C4 C5 C6 C1 -0.6(4)
C4 C5 C6 C7 -179.9(2)
O2 C1 C6 C5 177.59(18)
C2 C1 C6 C5 0.5(3)
O2 C1 C6 C7 -3.3(3)
C2 C1 C6 C7 179.6(2)
C5 C6 C7 O1 -5.5(3)
C1 C6 C7 O1 175.4(2)
C5 C6 C7 C8 172.8(2)
C1 C6 C7 C8 -6.4(4)
C1 O2 C9 C22 -40.9(2)
C1 O2 C9 C16 87.8(2)
C1 O2 C9 C10 -158.66(16)
O2 C9 C16 C21 -7.0(2)
C22 C9 C16 C21 118.0(2)
C10 C9 C16 C21 -118.67(19)
O2 C9 C16 C17 169.50(16)
C22 C9 C16 C17 -65.5(2)
C10 C9 C16 C17 57.8(2)
C17 C16 C21 C20 2.6(3)
C9 C16 C21 C20 179.15(19)
C16 C21 C20 C19 -1.4(3)
C21 C20 C19 C18 -0.3(4)
C20 C19 C18 C17 0.8(4)
C19 C18 C17 C16 0.4(3)
C21 C16 C17 C18 -2.1(3)
C9 C16 C17 C18 -178.78(18)
O2 C9 C22 C23 132.84(18)
C16 C9 C22 C23 7.2(3)
C10 C9 C22 C23 -114.0(2)
O2 C9 C22 C27 -47.8(2)
C16 C9 C22 C27 -173.50(17)
C10 C9 C22 C27 65.4(2)
C27 C22 C23 C24 -0.5(3)
C9 C22 C23 C24 178.87(18)
C22 C23 C24 C25 0.5(3)
C23 C24 C25 C26 0.1(4)
C24 C25 C26 C27 -0.7(4)
C25 C26 C27 C22 0.7(3)
C23 C22 C27 C26 -0.1(3)
C9 C22 C27 C26 -179.52(18)
O2 C9 C10 C15 -45.7(2)
C22 C9 C10 C15 -162.49(17)
C16 C9 C10 C15 70.9(2)
O2 C9 C10 C11 140.23(18)
C22 C9 C10 C11 23.4(2)
C16 C9 C10 C11 -103.2(2)
C15 C10 C11 C12 0.2(3)
C9 C10 C11 C12 174.41(19)
C10 C11 C12 C13 -0.4(3)
C11 C12 C13 C14 0.7(4)
C12 C13 C14 C15 -0.8(4)
C13 C14 C15 C10 0.6(3)
C11 C10 C15 C14 -0.4(3)
C9 C10 C15 C14 -174.67(19)
